data_2108747
loop_
_publ_author_name
'Atencio, Reinaldo'
'Brice\~no, Alexander'
'Bruno-Colmenarez, Julia'
'Silva, Pedro'
'Rodr\'iguez, Laura'
'Sosa, Eleida'
'Limones, Erick'
'Pacheco, Yesenia'
'C\'aceres, Julio'
'Vielma, Joel'

_publ_section_title
;
 Concomitance of octamolybdate isomers in metastable crystal structures
 isolated using homoleptic Co^II^/Co^III^ complexes as structure-directing
 templates
;
_journal_coeditor_code UM5046
_journal_issue 1
_journal_name_full 'Acta Crystallographica Section B'
_journal_page_first 99
_journal_page_last 114
_journal_paper_doi 10.1107/S2052520620015905
_journal_volume 77
_journal_year 2021
_chemical_formula_iupac '[Co (C10 H8 N2)3]2 [{Mo8 O26}0.5 {Mo8 O26}], 12H2 O'
_chemical_formula_moiety '2(C30 H24 Co N6 3+), 3(Mo4 O13 2-), 12(H2 O)'
_chemical_formula_sum 'C60 H72 Co2 Mo12 N12 O51'
_chemical_formula_weight 3046.43
_chemical_name_systematic
;
Bis[tris(2,2'-bipyridine)cobaltate(II)] sesqui(octamolydate) dodecahydrate
;
_space_group_crystal_system monoclinic
_space_group_IT_number 14
_space_group_name_Hall '-P 2yn'
_space_group_name_H-M_alt 'P 1 21/n 1'
_atom_sites_solution_hydrogens geom
_atom_sites_solution_primary direct
_audit_creation_date 2020-09-21
_audit_creation_method
;
Olex2 1.3
(compiled 2020.07.31 svn.rc2a77460 for OlexSys, GUI svn.r6145)
;
_cell_angle_alpha 90
_cell_angle_beta 97.218(16)
_cell_angle_gamma 90
_cell_formula_units_Z 4
_cell_length_a 11.151(4)
_cell_length_b 21.972(6)
_cell_length_c 37.570(3)
_cell_measurement_reflns_used 17236
_cell_measurement_temperature 298(2)
_cell_measurement_theta_max 25.240
_cell_measurement_theta_min 1.853
_cell_volume 9132(4)
_computing_cell_refinement 'CrystalClear (Rigaku, 2005)'
_computing_data_collection 'CrystalClear (Rigaku, 2005)'
_computing_data_reduction 'CrystalClear (Rigaku, 2005)'
_computing_molecular_graphics 'OLEX2 (Dolomanov et al., 2009)'
_computing_publication_material 'OLEX2 (Dolomanov et al., 2009)'
_computing_structure_refinement 'SHELXL2013 (Sheldrick, 2015)'
_computing_structure_solution 'SHELXS (Sheldrick, 2008)'
_diffrn_ambient_temperature 298(2)
_diffrn_measured_fraction_theta_full 0.988
_diffrn_measured_fraction_theta_max 0.988
_diffrn_measurement_device_type 'Rigaku AFC-7S/Mercury (2x2 bin mode)'
_diffrn_radiation_type MoK\a
_diffrn_radiation_wavelength 0.71069
_diffrn_reflns_av_R_equivalents 0.1384
_diffrn_reflns_av_unetI/netI 0.1365
_diffrn_reflns_Laue_measured_fraction_full 0.977
_diffrn_reflns_Laue_measured_fraction_max 0.988
_diffrn_reflns_limit_h_max 13
_diffrn_reflns_limit_h_min 0
_diffrn_reflns_limit_k_max 26
_diffrn_reflns_limit_k_min 0
_diffrn_reflns_limit_l_max 44
_diffrn_reflns_limit_l_min -44
_diffrn_reflns_number 17236
_diffrn_reflns_point_group_measured_fraction_full 0.977
_diffrn_reflns_point_group_measured_fraction_max 0.988
_diffrn_reflns_theta_full 25.240
_diffrn_reflns_theta_max 25.152
_diffrn_reflns_theta_min 1.853
_exptl_absorpt_coefficient_mu 2.043
_exptl_absorpt_correction_T_max 0.950
_exptl_absorpt_correction_T_min 0.820
_exptl_absorpt_correction_type multi-scan
_exptl_absorpt_process_details '(CrystalClear; Rigaku, 2005)'
_exptl_crystal_colour 'light orange'
_exptl_crystal_colour_modifier light
_exptl_crystal_colour_primary orange
_exptl_crystal_density_diffrn 2.216
_exptl_crystal_description needle
_exptl_crystal_F_000 5928
_exptl_crystal_size_max 0.55
_exptl_crystal_size_mid 0.09
_exptl_crystal_size_min 0.01
_refine_diff_density_max 0.842
_refine_diff_density_min -0.821
_refine_diff_density_rms 0.164
_refine_ls_extinction_method none
_refine_ls_goodness_of_fit_ref 0.955
_refine_ls_hydrogen_treatment constr
_refine_ls_matrix_type full
_refine_ls_number_parameters 1126
_refine_ls_number_reflns 16166
_refine_ls_number_restraints 522
_refine_ls_restrained_S_all 0.943
_refine_ls_R_factor_all 0.1550
_refine_ls_R_factor_gt 0.0666
_refine_ls_shift/su_max 0.001
_refine_ls_shift/su_mean 0.000
_refine_ls_structure_factor_coef Fsqd
_refine_ls_weighting_details 'w=1/[\s^2^(Fo^2^)+(0.0565P)^2^] where P=(Fo^2^+2Fc^2^)/3'
_refine_ls_weighting_scheme calc
_refine_ls_wR_factor_gt 0.1245
_refine_ls_wR_factor_ref 0.1584
_reflns_Friedel_coverage 0.000
_reflns_number_gt 7572
_reflns_number_total 16166
_reflns_threshold_expression 'I > 2\s(I)'
_cod_data_source_file um5046sup1.cif
_cod_data_source_block 3
_cod_depositor_comments 'Adding full bibliography for 2108746--2108748.cif.'
_cod_database_code 2108747
_cod_database_fobs_code 2108747
_publcif_datablock.id {c3fdbadd-20e3-4fd4-ba06-4ea0b7be5669}

_shelxl_version_number 2013-4
_shelx_space_group_comment
;
The symmetry employed for this shelxl refinement is uniquely defined
by the following loop, which should always be used as a source of
symmetry information in preference to the above space-group names.
They are only intended as comments.
;
_shelx_estimated_absorpt_t_max 0.980
_shelx_estimated_absorpt_t_min 0.400
_olex2_refinement_description
;
1. Fixed Uiso
 At 1.2 times of:
  All C(H) groups
2. Rigid body (RIGU) restrains
 N11, N21, C11, C21, C31, C41, C51, C61, C71, C81, C91, C101, N31, N41, C111,
 C121, C131, C141, C151, C161, C171, C181, C191, C201, N51, N61, C211, C221,
 C231, C241, C251, C261, C271, C281, C291, C301, N12, N22, C12, C22, C32, C42,
 C52, C62, C72, C82, C92, C102, N32, N42, C112, C122, C132, C142, C152, C162,
 C172, C182, C192, C202, N52, N62, C212, C222, C232, C242, C252, C262, C272,
 C282, C292, C302
 with sigma for 1-2 distances of 0.004 and sigma for 1-3 distances of 0.004
3.a Aromatic/amide H refined with riding coordinates:
 C11(H11), C21(H21), C31(H31), C41(H41), C71(H71), C81(H81), C91(H91),
 C101(H101), C111(H111), C121(H121), C131(H131), C141(H141), C171(H171),
 C181(H181), C191(H191), C201(H201), C211(H211), C221(H221), C231(H231),
 C241(H241), C271(H271), C281(H281), C291(H291), C301(H301), C12(H12), C22(H22),
  C32(H32), C42(H42), C72(H72), C82(H82), C92(H92), C102(H102), C112(H112),
 C122(H122), C132(H132), C142(H142), C172(H172), C182(H182), C192(H192),
 C202(H202), C212(H212), C222(H222), C232(H232), C242(H242), C272(H272),
 C282(H282), C292(H292), C302(H302)
;
_smtbx_masks_void_probe_radius 1.2
_smtbx_masks_void_truncation_radius 1.2
_olex2_submission_special_instructions 'No special instructions were received'

loop_
_space_group_symop_operation_xyz
'x, y, z'
'-x+1/2, y+1/2, -z+1/2'
'-x, -y, -z'
'x-1/2, -y-1/2, z-1/2'

loop_
_atom_site_label
_atom_site_type_symbol
_atom_site_fract_x
_atom_site_fract_y
_atom_site_fract_z
_atom_site_U_iso_or_equiv
_atom_site_adp_type
_atom_site_occupancy
_atom_site_site_symmetry_order
_atom_site_calc_flag
_atom_site_refinement_flags_posn
_atom_site_refinement_flags_adp
_atom_site_refinement_flags_occupancy
_atom_site_disorder_assembly
_atom_site_disorder_group
Co1 Co 1.75256(15) 0.76900(8) 1.12418(5) 0.0374(4) Uani 1 1 d . . . . .
N11 N 1.6058(10) 0.7952(4) 1.1425(3) 0.042(3) Uani 1 1 d . U . . .
N21 N 1.6416(9) 0.7353(4) 1.0869(3) 0.034(2) Uani 1 1 d . U . . .
C11 C 1.5984(15) 0.8254(7) 1.1723(4) 0.067(4) Uani 1 1 d . U . . .
H11 H 1.6677 0.8314 1.1885 0.081 Uiso 1 1 calc R U . . .
C21 C 1.4894(15) 0.8484(7) 1.1801(5) 0.066(4) Uani 1 1 d . U . . .
H21 H 1.4876 0.8723 1.2004 0.079 Uiso 1 1 calc R U . . .
C31 C 1.3866(15) 0.8369(7) 1.1590(5) 0.073(5) Uani 1 1 d . U . . .
H31 H 1.3131 0.8513 1.1648 0.087 Uiso 1 1 calc R U . . .
C41 C 1.3923(13) 0.8027(6) 1.1282(4) 0.057(4) Uani 1 1 d . U . . .
H41 H 1.3223 0.7935 1.1130 0.069 Uiso 1 1 calc R U . . .
C51 C 1.5029(12) 0.7827(6) 1.1204(4) 0.039(3) Uani 1 1 d . U . . .
C61 C 1.5220(11) 0.7466(6) 1.0884(4) 0.043(3) Uani 1 1 d . U . . .
C71 C 1.4333(12) 0.7250(7) 1.0638(4) 0.054(4) Uani 1 1 d . U . . .
H71 H 1.3526 0.7312 1.0667 0.065 Uiso 1 1 calc R U . . .
C81 C 1.4633(12) 0.6936(6) 1.0343(4) 0.053(4) Uani 1 1 d . U . . .
H81 H 1.4030 0.6808 1.0165 0.064 Uiso 1 1 calc R U . . .
C91 C 1.5809(11) 0.6815(6) 1.0313(4) 0.046(3) Uani 1 1 d . U . . .
H91 H 1.6022 0.6596 1.0119 0.055 Uiso 1 1 calc R U . . .
C101 C 1.6690(11) 0.7026(6) 1.0580(3) 0.043(3) Uani 1 1 d . U . . .
H101 H 1.7496 0.6941 1.0561 0.051 Uiso 1 1 calc R U . . .
N31 N 1.7603(9) 0.6898(5) 1.1465(3) 0.039(2) Uani 1 1 d . U . . .
N41 N 1.8961(9) 0.7411(5) 1.1048(3) 0.039(2) Uani 1 1 d . U . . .
C111 C 1.6844(13) 0.6693(6) 1.1692(4) 0.052(4) Uani 1 1 d . U . . .
H111 H 1.6235 0.6948 1.1752 0.062 Uiso 1 1 calc R U . . .
C121 C 1.6948(12) 0.6118(6) 1.1836(4) 0.051(4) Uani 1 1 d . U . . .
H121 H 1.6406 0.5979 1.1987 0.061 Uiso 1 1 calc R U . . .
C131 C 1.7897(12) 0.5746(7) 1.1750(4) 0.052(3) Uani 1 1 d . U . . .
H131 H 1.8002 0.5359 1.1849 0.062 Uiso 1 1 calc R U . . .
C141 C 1.8668(11) 0.5952(6) 1.1518(3) 0.040(3) Uani 1 1 d . U . . .
H141 H 1.9270 0.5706 1.1445 0.049 Uiso 1 1 calc R U . . .
C151 C 1.8502(11) 0.6552(6) 1.1399(3) 0.037(3) Uani 1 1 d . U . . .
C161 C 1.9323(11) 0.6823(6) 1.1159(4) 0.042(3) Uani 1 1 d . U . . .
C171 C 2.0327(11) 0.6577(6) 1.1052(4) 0.045(3) Uani 1 1 d . U . . .
H171 H 2.0572 0.6190 1.1130 0.055 Uiso 1 1 calc R U . . .
C181 C 2.0988(14) 0.6892(7) 1.0829(4) 0.065(4) Uani 1 1 d . U . . .
H181 H 2.1663 0.6711 1.0751 0.078 Uiso 1 1 calc R U . . .
C191 C 2.0664(13) 0.7472(7) 1.0719(4) 0.067(4) Uani 1 1 d . U . . .
H191 H 2.1100 0.7696 1.0569 0.081 Uiso 1 1 calc R U . . .
C201 C 1.9639(11) 0.7700(6) 1.0848(4) 0.047(3) Uani 1 1 d . U . . .
H201 H 1.9418 0.8098 1.0785 0.056 Uiso 1 1 calc R U . . .
N51 N 1.8594(9) 0.8074(5) 1.1623(3) 0.040(3) Uani 1 1 d . U . . .
N61 N 1.7521(9) 0.8495(5) 1.1026(3) 0.041(3) Uani 1 1 d . U . . .
C211 C 1.6938(12) 0.8641(6) 1.0704(4) 0.054(4) Uani 1 1 d . U . . .
H211 H 1.6565 0.8338 1.0557 0.064 Uiso 1 1 calc R U . . .
C221 C 1.6886(14) 0.9251(7) 1.0588(4) 0.067(5) Uani 1 1 d . U . . .
H221 H 1.6494 0.9359 1.0364 0.080 Uiso 1 1 calc R U . . .
C231 C 1.7443(14) 0.9685(7) 1.0821(5) 0.073(5) Uani 1 1 d . U . . .
H231 H 1.7399 1.0093 1.0756 0.088 Uiso 1 1 calc R U . . .
C241 C 1.8041(13) 0.9524(6) 1.1138(4) 0.062(4) Uani 1 1 d . U . . .
H241 H 1.8445 0.9817 1.1286 0.074 Uiso 1 1 calc R U . . .
C251 C 1.8061(11) 0.8916(6) 1.1247(4) 0.041(3) Uani 1 1 d . U . . .
C261 C 1.8710(13) 0.8692(6) 1.1568(4) 0.049(3) Uani 1 1 d . U . . .
C271 C 1.9405(14) 0.9027(6) 1.1829(4) 0.061(4) Uani 1 1 d . U . . .
H271 H 1.9459 0.9447 1.1801 0.074 Uiso 1 1 calc R U . . .
C281 C 2.0005(14) 0.8762(6) 1.2121(4) 0.063(4) Uani 1 1 d . U . . .
H281 H 2.0443 0.8995 1.2299 0.076 Uiso 1 1 calc R U . . .
C291 C 1.9954(14) 0.8119(6) 1.2151(4) 0.058(4) Uani 1 1 d . U . . .
H291 H 2.0425 0.7919 1.2337 0.070 Uiso 1 1 calc R U . . .
C301 C 1.9210(11) 0.7799(6) 1.1905(3) 0.043(3) Uani 1 1 d . U . . .
H301 H 1.9129 0.7381 1.1934 0.051 Uiso 1 1 calc R U . . .
Co2 Co 1.41575(15) 0.64239(8) 0.85112(5) 0.0366(4) Uani 1 1 d . . . . .
N12 N 1.5565(9) 0.6117(5) 0.8325(3) 0.038(3) Uani 1 1 d . U . . .
N22 N 1.4203(8) 0.5657(5) 0.8755(3) 0.038(2) Uani 1 1 d . U . . .
C12 C 1.3448(12) 0.5453(7) 0.8975(4) 0.054(4) Uani 1 1 d . U . . .
H12 H 1.2804 0.5699 0.9019 0.064 Uiso 1 1 calc R U . . .
C22 C 1.3575(13) 0.4897(7) 0.9138(4) 0.063(4) Uani 1 1 d . U . . .
H22 H 1.3081 0.4787 0.9310 0.076 Uiso 1 1 calc R U . . .
C32 C 1.4447(12) 0.4503(7) 0.9046(4) 0.058(4) Uani 1 1 d . U . . .
H32 H 1.4492 0.4107 0.9135 0.069 Uiso 1 1 calc R U . . .
C42 C 1.5251(12) 0.4704(6) 0.8822(4) 0.050(4) Uani 1 1 d . U . . .
H42 H 1.5877 0.4455 0.8767 0.060 Uiso 1 1 calc R U . . .
C52 C 1.5108(10) 0.5279(6) 0.8680(3) 0.036(3) Uani 1 1 d . U . . .
C62 C 1.5894(10) 0.5527(5) 0.8442(3) 0.031(3) Uani 1 1 d . U . . .
C72 C 1.6904(10) 0.5254(6) 0.8344(3) 0.037(3) Uani 1 1 d . U . . .
H72 H 1.7135 0.4869 0.8430 0.044 Uiso 1 1 calc R U . . .
C82 C 1.7596(12) 0.5567(6) 0.8111(4) 0.045(3) Uani 1 1 d . U . . .
H82 H 1.8286 0.5392 0.8039 0.054 Uiso 1 1 calc R U . . .
C92 C 1.7225(11) 0.6128(6) 0.7996(3) 0.039(3) Uani 1 1 d . U . . .
H92 H 1.7657 0.6334 0.7837 0.047 Uiso 1 1 calc R U . . .
C102 C 1.6234(11) 0.6401(6) 0.8106(4) 0.046(3) Uani 1 1 d . U . . .
H102 H 1.6022 0.6791 0.8026 0.055 Uiso 1 1 calc R U . . .
N32 N 1.2704(9) 0.6721(5) 0.8697(3) 0.043(3) Uani 1 1 d . U . . .
N42 N 1.3033(9) 0.6070(5) 0.8129(3) 0.044(3) Uani 1 1 d . U . . .
C112 C 1.3274(13) 0.5730(7) 0.7860(4) 0.055(4) Uani 1 1 d . U . . .
H112 H 1.4077 0.5628 0.7847 0.066 Uiso 1 1 calc R U . . .
C122 C 1.2425(13) 0.5517(6) 0.7600(4) 0.054(3) Uani 1 1 d . U . . .
H122 H 1.2637 0.5289 0.7409 0.064 Uiso 1 1 calc R U . . .
C132 C 1.1226(14) 0.5652(7) 0.7630(5) 0.062(4) Uani 1 1 d . U . . .
H132 H 1.0617 0.5516 0.7456 0.075 Uiso 1 1 calc R U . . .
C142 C 1.0943(14) 0.5983(7) 0.7914(4) 0.062(4) Uani 1 1 d . U . . .
H142 H 1.0139 0.6063 0.7939 0.075 Uiso 1 1 calc R U . . .
C152 C 1.1852(12) 0.6199(6) 0.8164(4) 0.049(3) Uani 1 1 d . U . . .
C162 C 1.1681(12) 0.6563(6) 0.8468(4) 0.050(3) Uani 1 1 d . U . . .
C172 C 1.0565(13) 0.6791(7) 0.8543(5) 0.062(4) Uani 1 1 d . U . . .
H172 H 0.9870 0.6698 0.8389 0.074 Uiso 1 1 calc R U . . .
C182 C 1.0476(14) 0.7133(7) 0.8825(5) 0.068(4) Uani 1 1 d . U . . .
H182 H 0.9727 0.7279 0.8870 0.081 Uiso 1 1 calc R U . . .
C192 C 1.1517(13) 0.7276(7) 0.9058(5) 0.065(4) Uani 1 1 d . U . . .
H192 H 1.1474 0.7513 0.9260 0.077 Uiso 1 1 calc R U . . .
C202 C 1.2621(13) 0.7054(6) 0.8977(4) 0.056(4) Uani 1 1 d . U . . .
H202 H 1.3320 0.7147 0.9129 0.067 Uiso 1 1 calc R U . . .
N52 N 1.5255(9) 0.6829(5) 0.8880(3) 0.039(2) Uani 1 1 d . U . . .
N62 N 1.4172(9) 0.7222(5) 0.8274(3) 0.040(2) Uani 1 1 d . U . . .
C212 C 1.3606(11) 0.7379(6) 0.7946(4) 0.043(3) Uani 1 1 d . U . . .
H212 H 1.3231 0.7077 0.7798 0.052 Uiso 1 1 calc R U . . .
C222 C 1.3573(11) 0.7965(6) 0.7829(4) 0.050(3) Uani 1 1 d . U . . .
H222 H 1.3158 0.8058 0.7606 0.060 Uiso 1 1 calc R U . . .
C232 C 1.4128(12) 0.8407(7) 0.8030(4) 0.058(4) Uani 1 1 d . U . . .
H232 H 1.4110 0.8806 0.7947 0.070 Uiso 1 1 calc R U . . .
C242 C 1.4727(12) 0.8264(6) 0.8363(4) 0.049(3) Uani 1 1 d . U . . .
H242 H 1.5095 0.8568 0.8510 0.058 Uiso 1 1 calc R U . . .
C252 C 1.4777(11) 0.7640(6) 0.8480(4) 0.042(3) Uani 1 1 d . U . . .
C262 C 1.5471(12) 0.7416(6) 0.8810(4) 0.045(3) Uani 1 1 d . U . . .
C272 C 1.6220(14) 0.7779(7) 0.9037(4) 0.064(4) Uani 1 1 d . U . . .
H272 H 1.6273 0.8197 0.9003 0.077 Uiso 1 1 calc R U . . .
C282 C 1.6905(14) 0.7476(8) 0.9326(4) 0.069(4) Uani 1 1 d . U . . .
H282 H 1.7447 0.7701 0.9482 0.083 Uiso 1 1 calc R U . . .
C292 C 1.6802(13) 0.6866(7) 0.9385(4) 0.061(4) Uani 1 1 d . U . . .
H292 H 1.7285 0.6671 0.9570 0.073 Uiso 1 1 calc R U . . .
C302 C 1.5925(11) 0.6541(6) 0.9150(4) 0.043(3) Uani 1 1 d . U . . .
H302 H 1.5816 0.6127 0.9185 0.052 Uiso 1 1 calc R U . . .
Mo11 Mo 2.08449(10) 0.61474(5) 0.97642(3) 0.0359(3) Uani 1 1 d . . . . .
Mo21 Mo 2.09333(9) 0.45357(5) 0.97588(3) 0.0322(3) Uani 1 1 d . . . . .
Mo31 Mo 1.77837(10) 0.47473(5) 0.95537(3) 0.0371(3) Uani 1 1 d . . . . .
Mo41 Mo 1.95681(10) 0.54335(5) 0.90550(3) 0.0378(3) Uani 1 1 d . . . . .
O11 O 1.9406(7) 0.4099(3) 0.9742(2) 0.031(2) Uani 1 1 d . . . . .
O21 O 2.1927(6) 0.5232(3) 0.9908(2) 0.032(2) Uani 1 1 d . . . . .
O31 O 1.9483(7) 0.5343(4) 0.9709(2) 0.038(2) Uani 1 1 d . . . . .
O41 O 2.0831(7) 0.4668(4) 0.9295(2) 0.035(2) Uani 1 1 d . . . . .
O51 O 1.8559(7) 0.6004(4) 0.8992(2) 0.042(2) Uani 1 1 d . . . . .
O61 O 2.1948(7) 0.3957(4) 0.9837(2) 0.049(3) Uani 1 1 d . . . . .
O71 O 1.8469(7) 0.4791(4) 0.9116(2) 0.042(2) Uani 1 1 d . . . . .
O81 O 2.0930(7) 0.5886(4) 0.9294(2) 0.040(2) Uani 1 1 d . . . . .
O91 O 1.6927(8) 0.4114(4) 0.9481(2) 0.052(3) Uani 1 1 d . . . . .
O101 O 1.9769(8) 0.6695(4) 0.9706(3) 0.051(3) Uani 1 1 d . . . . .
O111 O 1.6795(8) 0.5326(4) 0.9504(2) 0.052(3) Uani 1 1 d . . . . .
O121 O 1.9998(8) 0.5301(4) 0.8642(2) 0.050(3) Uani 1 1 d . . . . .
O131 O 2.2169(8) 0.6546(4) 0.9845(3) 0.055(3) Uani 1 1 d . . . . .
Mo12 Mo 1.80744(11) 0.83389(5) 0.68237(3) 0.0425(3) Uani 1 1 d . . . . .
Mo22 Mo 1.75942(10) 0.82340(5) 0.79815(3) 0.0363(3) Uani 1 1 d . . . . .
Mo32 Mo 1.92628(10) 0.92835(5) 0.75258(3) 0.0393(3) Uani 1 1 d . . . . .
Mo42 Mo 1.95616(10) 0.76693(5) 0.75208(3) 0.0388(3) Uani 1 1 d . . . . .
Mo52 Mo 2.06600(10) 0.86137(6) 0.82162(3) 0.0420(3) Uani 1 1 d . . . . .
Mo62 Mo 1.61683(10) 0.89448(5) 0.73052(3) 0.0414(3) Uani 1 1 d . . . . .
Mo72 Mo 1.72860(12) 0.98142(6) 0.80129(4) 0.0482(3) Uani 1 1 d . . . . .
Mo82 Mo 1.86658(11) 0.91178(6) 0.87151(4) 0.0516(4) Uani 1 1 d . . . . .
O12 O 1.6476(7) 0.8899(4) 0.7840(2) 0.039(2) Uani 1 1 d . . . . .
O22 O 1.9538(7) 0.7950(4) 0.7048(2) 0.037(2) Uani 1 1 d . . . . .
O32 O 1.9939(7) 0.8566(4) 0.8652(2) 0.047(2) Uani 1 1 d . . . . .
O42 O 1.8014(6) 0.8423(3) 0.7461(2) 0.031(2) Uani 1 1 d . . . . .
O52 O 2.0403(7) 0.8644(4) 0.7681(2) 0.038(2) Uani 1 1 d . . . . .
O62 O 1.7670(7) 0.9655(4) 0.7515(2) 0.038(2) Uani 1 1 d . . . . .
O72 O 1.9205(7) 0.7871(4) 0.8014(2) 0.039(2) Uani 1 1 d . . . . .
O82 O 1.8831(7) 0.9102(4) 0.8058(2) 0.037(2) Uani 1 1 d . . . . .
O92 O 1.9249(8) 0.9159(4) 0.7071(2) 0.044(2) Uani 1 1 d . . . . .
O102 O 1.6886(7) 0.8953(4) 0.6878(2) 0.045(2) Uani 1 1 d . . . . .
O112 O 1.7233(8) 0.9507(4) 0.8482(2) 0.050(3) Uani 1 1 d . . . . .
O122 O 1.6686(7) 0.7626(4) 0.7874(2) 0.045(2) Uani 1 1 d . . . . .
O132 O 1.7612(7) 0.8336(4) 0.8444(2) 0.046(2) Uani 1 1 d . . . . .
O142 O 2.0979(7) 0.7364(4) 0.7599(3) 0.053(3) Uani 1 1 d . . . . .
O152 O 2.1664(7) 0.8046(4) 0.8290(3) 0.055(3) Uani 1 1 d . . . . .
O162 O 2.0160(8) 0.9897(4) 0.7619(2) 0.051(3) Uani 1 1 d . . . . .
O172 O 1.8485(9) 0.8483(5) 0.6416(2) 0.061(3) Uani 1 1 d . . . . .
O182 O 1.5866(9) 1.0113(5) 0.7938(3) 0.074(3) Uani 1 1 d . . . . .
O192 O 1.8634(8) 0.7062(4) 0.7469(2) 0.047(2) Uani 1 1 d . . . . .
O202 O 2.1494(8) 0.9265(4) 0.8276(2) 0.055(3) Uani 1 1 d . . . . .
O212 O 1.8258(9) 0.8914(5) 0.9122(3) 0.066(3) Uani 1 1 d . . . . .
O222 O 1.8208(9) 1.0409(4) 0.8106(3) 0.067(3) Uani 1 1 d . . . . .
O232 O 1.5232(8) 0.9535(4) 0.7240(3) 0.062(3) Uani 1 1 d . . . . .
O242 O 1.5242(8) 0.8325(4) 0.7246(3) 0.056(3) Uani 1 1 d . . . . .
O252 O 1.7158(8) 0.7719(4) 0.6763(3) 0.058(3) Uani 1 1 d . . . . .
O262 O 1.9483(9) 0.9763(5) 0.8792(3) 0.071(3) Uani 1 1 d . . . . .

loop_
_atom_site_aniso_label
_atom_site_aniso_U_11
_atom_site_aniso_U_22
_atom_site_aniso_U_33
_atom_site_aniso_U_23
_atom_site_aniso_U_13
_atom_site_aniso_U_12
Co1 0.0381(10) 0.0285(10) 0.0450(12) -0.0017(9) 0.0032(9) -0.0025(8)
N11 0.054(5) 0.026(5) 0.045(6) 0.002(4) 0.006(4) 0.007(4)
N21 0.036(4) 0.031(5) 0.037(5) -0.002(4) 0.009(4) -0.009(4)
C11 0.072(7) 0.071(10) 0.060(7) -0.022(7) 0.012(6) 0.009(7)
C21 0.080(7) 0.050(9) 0.071(9) -0.005(7) 0.026(6) 0.008(7)
C31 0.073(8) 0.075(11) 0.075(9) -0.017(8) 0.030(6) 0.017(7)
C41 0.057(6) 0.055(8) 0.064(8) 0.001(6) 0.023(5) 0.016(5)
C51 0.049(5) 0.031(6) 0.040(6) 0.003(5) 0.014(4) 0.004(4)
C61 0.036(5) 0.045(7) 0.049(6) -0.007(5) 0.010(4) -0.010(4)
C71 0.039(6) 0.066(9) 0.058(7) -0.015(6) 0.009(5) -0.014(5)
C81 0.043(6) 0.062(9) 0.055(7) -0.015(6) 0.005(5) -0.015(5)
C91 0.041(5) 0.048(8) 0.049(7) -0.015(6) 0.006(5) -0.013(5)
C101 0.036(6) 0.047(8) 0.046(6) -0.015(6) 0.004(5) -0.006(5)
N31 0.040(5) 0.035(5) 0.041(6) 0.000(4) 0.003(4) -0.007(4)
N41 0.033(5) 0.036(5) 0.047(6) -0.004(4) 0.006(4) -0.002(4)
C111 0.061(7) 0.041(6) 0.057(8) 0.006(6) 0.021(6) 0.000(5)
C121 0.054(7) 0.041(6) 0.061(9) 0.007(6) 0.016(6) -0.003(5)
C131 0.048(7) 0.045(6) 0.062(8) 0.002(6) 0.002(6) -0.002(5)
C141 0.032(6) 0.041(5) 0.046(7) -0.013(5) -0.003(5) -0.006(4)
C151 0.038(5) 0.039(5) 0.032(6) -0.017(4) -0.008(4) -0.011(4)
C161 0.040(5) 0.034(5) 0.052(7) -0.005(5) 0.003(5) 0.000(4)
C171 0.037(6) 0.043(6) 0.053(8) -0.026(5) -0.004(5) -0.007(4)
C181 0.058(8) 0.064(7) 0.073(10) -0.015(6) 0.016(7) -0.008(6)
C191 0.053(7) 0.072(8) 0.081(10) -0.007(7) 0.026(7) -0.007(6)
C201 0.043(6) 0.045(6) 0.052(8) -0.003(6) 0.009(6) -0.016(5)
N51 0.050(6) 0.031(5) 0.035(6) -0.003(4) -0.010(5) -0.005(4)
N61 0.044(6) 0.031(5) 0.046(6) 0.007(4) -0.008(4) 0.000(4)
C211 0.061(9) 0.039(6) 0.056(7) 0.016(5) -0.013(6) -0.009(6)
C221 0.081(11) 0.045(6) 0.064(8) 0.025(5) -0.030(7) -0.011(6)
C231 0.079(11) 0.051(7) 0.084(9) 0.013(6) -0.018(7) -0.014(6)
C241 0.065(9) 0.041(6) 0.075(8) 0.006(5) -0.011(7) -0.008(5)
C251 0.039(6) 0.031(5) 0.051(6) 0.000(4) 0.005(5) -0.002(4)
C261 0.062(8) 0.027(5) 0.054(6) -0.003(4) -0.005(5) -0.001(5)
C271 0.095(10) 0.028(6) 0.054(7) 0.008(5) -0.014(7) -0.021(6)
C281 0.095(10) 0.038(6) 0.051(7) 0.001(5) -0.011(7) -0.014(6)
C291 0.081(9) 0.045(6) 0.042(7) 0.008(5) -0.022(7) -0.012(6)
C301 0.057(8) 0.029(6) 0.037(6) -0.002(4) -0.014(5) -0.002(5)
Co2 0.0292(9) 0.0346(10) 0.0466(12) 0.0078(9) 0.0075(8) 0.0022(8)
N12 0.035(5) 0.035(5) 0.045(6) 0.008(4) 0.004(4) 0.002(4)
N22 0.030(5) 0.034(5) 0.050(6) 0.012(4) 0.004(4) 0.001(4)
C12 0.033(6) 0.062(7) 0.067(9) 0.028(6) 0.009(6) 0.004(5)
C22 0.056(8) 0.064(7) 0.071(10) 0.032(7) 0.014(7) -0.002(6)
C32 0.045(7) 0.052(7) 0.074(9) 0.026(6) 0.000(6) -0.002(5)
C42 0.046(7) 0.037(6) 0.066(9) 0.011(5) 0.000(6) -0.005(5)
C52 0.025(5) 0.034(5) 0.046(7) 0.007(5) 0.000(5) -0.001(4)
C62 0.028(5) 0.027(5) 0.037(6) 0.000(4) -0.002(4) -0.002(4)
C72 0.035(5) 0.034(6) 0.040(7) 0.001(5) -0.001(5) -0.002(4)
C82 0.039(6) 0.042(6) 0.057(8) 0.002(5) 0.017(6) -0.001(5)
C92 0.039(6) 0.040(6) 0.038(7) -0.004(5) 0.009(5) -0.007(5)
C102 0.047(6) 0.041(6) 0.053(8) 0.006(5) 0.017(6) 0.000(5)
N32 0.035(5) 0.036(6) 0.059(6) 0.012(5) 0.016(4) 0.005(4)
N42 0.032(5) 0.040(6) 0.059(7) 0.014(5) 0.001(4) 0.000(4)
C112 0.047(6) 0.055(8) 0.062(8) 0.001(6) -0.001(5) 0.001(6)
C122 0.058(6) 0.045(8) 0.054(7) 0.024(6) -0.008(5) -0.008(6)
C132 0.060(7) 0.053(8) 0.070(8) 0.022(6) -0.007(6) -0.014(6)
C142 0.049(6) 0.056(8) 0.079(8) 0.020(6) -0.005(5) -0.012(6)
C152 0.037(5) 0.042(7) 0.069(7) 0.017(5) 0.006(4) 0.001(5)
C162 0.034(5) 0.049(7) 0.069(7) 0.018(5) 0.013(4) -0.003(5)
C172 0.042(6) 0.059(9) 0.086(9) 0.021(7) 0.018(5) 0.007(5)
C182 0.059(7) 0.061(9) 0.087(9) 0.026(7) 0.024(6) 0.023(6)
C192 0.063(7) 0.060(9) 0.077(9) 0.015(7) 0.030(6) 0.017(6)
C202 0.062(7) 0.045(8) 0.064(8) 0.008(6) 0.023(5) 0.007(6)
N52 0.034(5) 0.032(5) 0.053(6) 0.000(4) 0.010(4) 0.005(4)
N62 0.030(5) 0.043(5) 0.048(5) 0.004(4) 0.010(4) -0.001(4)
C212 0.030(6) 0.052(6) 0.050(6) 0.009(5) 0.015(5) 0.007(5)
C222 0.035(7) 0.054(6) 0.063(8) 0.017(5) 0.011(6) 0.004(5)
C232 0.051(8) 0.054(7) 0.071(8) 0.011(5) 0.013(6) 0.007(5)
C242 0.046(7) 0.034(5) 0.068(7) 0.001(5) 0.015(6) 0.001(5)
C252 0.040(6) 0.035(5) 0.053(6) -0.001(4) 0.012(5) 0.004(4)
C262 0.045(6) 0.037(5) 0.053(6) -0.001(4) 0.011(5) -0.002(4)
C272 0.076(9) 0.049(7) 0.065(8) -0.004(5) -0.003(6) -0.009(6)
C282 0.063(9) 0.075(7) 0.065(9) -0.001(6) -0.009(7) -0.008(6)
C292 0.056(8) 0.073(7) 0.051(8) 0.004(6) 0.000(6) 0.002(6)
C302 0.035(6) 0.048(6) 0.048(7) -0.003(5) 0.012(5) 0.020(5)
Mo11 0.0369(6) 0.0326(6) 0.0372(7) 0.0035(6) 0.0009(5) -0.0061(5)
Mo21 0.0284(6) 0.0340(6) 0.0349(7) -0.0002(6) 0.0069(5) 0.0030(5)
Mo31 0.0296(6) 0.0404(7) 0.0397(8) 0.0059(6) -0.0017(5) -0.0035(5)
Mo41 0.0376(7) 0.0401(7) 0.0357(7) 0.0035(6) 0.0042(6) 0.0010(6)
O11 0.035(5) 0.033(5) 0.025(5) -0.008(4) 0.003(4) -0.007(4)
O21 0.023(4) 0.025(4) 0.051(6) 0.000(4) 0.013(4) -0.006(4)
O31 0.030(5) 0.051(6) 0.033(5) 0.002(4) 0.001(4) 0.002(4)
O41 0.031(5) 0.048(5) 0.026(5) 0.007(4) 0.003(4) -0.004(4)
O51 0.050(5) 0.036(5) 0.039(6) 0.015(4) 0.004(5) 0.002(4)
O61 0.032(5) 0.055(6) 0.058(7) 0.003(5) -0.004(5) 0.016(5)
O71 0.051(6) 0.051(6) 0.024(5) 0.003(4) 0.003(4) -0.006(5)
O81 0.039(5) 0.043(5) 0.040(6) 0.002(4) 0.015(4) -0.017(4)
O91 0.060(6) 0.043(6) 0.051(6) 0.013(5) -0.006(5) -0.017(5)
O101 0.055(6) 0.034(5) 0.062(7) 0.007(5) 0.001(5) 0.010(5)
O111 0.048(6) 0.066(7) 0.039(6) 0.002(5) -0.005(5) -0.006(5)
O121 0.049(6) 0.057(6) 0.046(6) -0.003(5) 0.011(5) -0.006(5)
O131 0.045(6) 0.055(6) 0.060(7) 0.016(5) -0.009(5) -0.020(5)
Mo12 0.0484(7) 0.0378(7) 0.0411(8) 0.0017(6) 0.0044(6) -0.0036(6)
Mo22 0.0322(6) 0.0331(7) 0.0445(8) 0.0021(6) 0.0077(6) -0.0024(5)
Mo32 0.0424(7) 0.0278(6) 0.0473(8) 0.0037(6) 0.0044(6) -0.0051(5)
Mo42 0.0394(7) 0.0307(7) 0.0473(8) 0.0046(6) 0.0092(6) 0.0005(5)
Mo52 0.0327(6) 0.0450(8) 0.0470(8) 0.0033(6) 0.0002(6) -0.0014(6)
Mo62 0.0379(7) 0.0372(7) 0.0475(8) 0.0003(6) -0.0007(6) 0.0008(6)
Mo72 0.0516(8) 0.0375(7) 0.0541(9) -0.0047(6) 0.0014(7) 0.0089(6)
Mo82 0.0476(8) 0.0579(9) 0.0489(9) -0.0057(7) 0.0038(7) 0.0025(7)
O12 0.030(5) 0.055(6) 0.032(5) -0.006(5) 0.002(4) 0.012(4)
O22 0.044(5) 0.033(5) 0.037(5) 0.013(4) 0.018(4) 0.000(4)
O32 0.044(5) 0.056(6) 0.040(6) 0.011(5) 0.001(5) 0.003(5)
O42 0.031(5) 0.024(4) 0.038(5) 0.009(4) 0.010(4) -0.002(4)
O52 0.030(5) 0.035(5) 0.050(6) -0.006(4) 0.010(4) -0.014(4)
O62 0.046(5) 0.035(5) 0.035(5) 0.013(4) 0.005(4) 0.006(4)
O72 0.049(5) 0.035(5) 0.034(5) 0.007(4) 0.007(4) -0.003(4)
O82 0.034(5) 0.031(5) 0.046(6) -0.008(4) 0.003(4) 0.000(4)
O92 0.052(6) 0.043(6) 0.037(6) 0.008(5) 0.011(5) 0.000(5)
O102 0.039(5) 0.049(6) 0.044(6) 0.012(5) -0.006(4) 0.005(4)
O112 0.045(5) 0.069(7) 0.033(6) -0.019(5) -0.001(4) 0.008(5)
O122 0.045(5) 0.044(5) 0.048(6) 0.017(5) 0.012(5) -0.010(4)
O132 0.041(5) 0.046(6) 0.052(6) -0.002(5) 0.016(5) -0.003(4)
O142 0.040(5) 0.045(6) 0.073(7) 0.009(5) 0.001(5) 0.001(5)
O152 0.032(5) 0.065(7) 0.065(7) 0.005(6) -0.002(5) -0.004(5)
O162 0.071(7) 0.030(5) 0.050(7) 0.007(5) -0.005(5) -0.016(5)
O172 0.085(8) 0.068(7) 0.034(6) -0.005(5) 0.019(5) -0.011(6)
O182 0.058(7) 0.088(8) 0.072(8) -0.001(7) -0.008(6) 0.037(6)
O192 0.050(6) 0.035(5) 0.059(7) 0.005(5) 0.013(5) -0.009(4)
O202 0.053(6) 0.054(6) 0.052(7) -0.012(5) -0.010(5) -0.019(5)
O212 0.066(7) 0.090(8) 0.043(7) -0.006(6) 0.002(5) 0.004(6)
O222 0.084(8) 0.045(6) 0.067(8) -0.014(6) -0.006(6) 0.001(6)
O232 0.054(6) 0.054(6) 0.071(8) -0.017(6) -0.016(6) 0.010(5)
O242 0.045(6) 0.051(6) 0.069(7) 0.008(5) -0.001(5) -0.016(5)
O252 0.063(6) 0.046(6) 0.067(7) 0.000(5) 0.014(6) -0.003(5)
O262 0.064(7) 0.064(7) 0.082(8) -0.015(6) 0.001(6) -0.008(6)

loop_
_atom_type_symbol
_atom_type_description
_atom_type_scat_dispersion_real
_atom_type_scat_dispersion_imag
_atom_type_scat_source
C C 0.0033 0.0016 'International Tables Vol C Tables 4.2.6.8 and 6.1.1.4'
Co Co 0.3494 0.9721 'International Tables Vol C Tables 4.2.6.8 and 6.1.1.4'
H H 0.0000 0.0000 'International Tables Vol C Tables 4.2.6.8 and 6.1.1.4'
Mo Mo -1.6832 0.6857 'International Tables Vol C Tables 4.2.6.8 and 6.1.1.4'
N N 0.0061 0.0033 'International Tables Vol C Tables 4.2.6.8 and 6.1.1.4'
O O 0.0106 0.0060 'International Tables Vol C Tables 4.2.6.8 and 6.1.1.4'

loop_
_geom_angle_atom_site_label_1
_geom_angle_atom_site_label_2
_geom_angle_atom_site_label_3
_geom_angle
_geom_angle_site_symmetry_1
_geom_angle_site_symmetry_3
_geom_angle_publ_flag
N11 Co1 N61 85.4(4) . . ?
N21 Co1 N11 82.9(5) . . ?
N21 Co1 N31 87.6(4) . . ?
N21 Co1 N41 95.3(4) . . ?
N21 Co1 N51 176.6(4) . . ?
N21 Co1 N61 94.6(4) . . ?
N31 Co1 N11 96.2(4) . . ?
N31 Co1 N41 83.3(4) . . ?
N31 Co1 N51 94.7(4) . . ?
N31 Co1 N61 177.5(5) . . ?
N41 Co1 N11 178.1(5) . . ?
N41 Co1 N61 95.2(5) . . ?
N51 Co1 N11 94.4(5) . . ?
N51 Co1 N41 87.4(4) . . ?
N51 Co1 N61 83.2(4) . . ?
C11 N11 Co1 126.7(11) . . ?
C11 N11 C51 119.0(12) . . ?
C51 N11 Co1 114.2(9) . . ?
C61 N21 Co1 116.6(9) . . ?
C61 N21 C101 116.5(11) . . ?
C101 N21 Co1 126.9(8) . . ?
N11 C11 H11 119.5 . . ?
N11 C11 C21 121.0(16) . . ?
C21 C11 H11 119.5 . . ?
C11 C21 H21 119.3 . . ?
C31 C21 C11 121.3(16) . . ?
C31 C21 H21 119.3 . . ?
C21 C31 H31 120.9 . . ?
C21 C31 C41 118.1(15) . . ?
C41 C31 H31 120.9 . . ?
C31 C41 H41 120.4 . . ?
C51 C41 C31 119.2(16) . . ?
C51 C41 H41 120.4 . . ?
N11 C51 C41 121.1(13) . . ?
N11 C51 C61 114.1(11) . . ?
C41 C51 C61 124.8(14) . . ?
N21 C61 C51 112.0(12) . . ?
C71 C61 N21 122.8(13) . . ?
C71 C61 C51 125.2(12) . . ?
C61 C71 H71 120.2 . . ?
C61 C71 C81 119.6(13) . . ?
C81 C71 H71 120.2 . . ?
C71 C81 H81 120.1 . . ?
C91 C81 C71 119.8(14) . . ?
C91 C81 H81 120.1 . . ?
C81 C91 H91 120.7 . . ?
C81 C91 C101 118.5(13) . . ?
C101 C91 H91 120.7 . . ?
N21 C101 C91 122.6(12) . . ?
N21 C101 H101 118.7 . . ?
C91 C101 H101 118.7 . . ?
C111 N31 Co1 125.2(9) . . ?
C151 N31 Co1 115.8(9) . . ?
C151 N31 C111 118.9(12) . . ?
C161 N41 Co1 113.7(8) . . ?
C201 N41 Co1 129.1(10) . . ?
C201 N41 C161 117.2(11) . . ?
N31 C111 H111 119.1 . . ?
N31 C111 C121 121.8(13) . . ?
C121 C111 H111 119.1 . . ?
C111 C121 H121 120.9 . . ?
C111 C121 C131 118.2(14) . . ?
C131 C121 H121 120.9 . . ?
C121 C131 H131 119.9 . . ?
C141 C131 C121 120.1(14) . . ?
C141 C131 H131 119.9 . . ?
C131 C141 H141 121.7 . . ?
C131 C141 C151 116.6(13) . . ?
C151 C141 H141 121.7 . . ?
N31 C151 C141 124.1(13) . . ?
N31 C151 C161 115.3(12) . . ?
C141 C151 C161 120.5(12) . . ?
N41 C161 C151 111.9(11) . . ?
C171 C161 N41 120.0(13) . . ?
C171 C161 C151 128.0(13) . . ?
C161 C171 H171 119.7 . . ?
C161 C171 C181 120.6(15) . . ?
C181 C171 H171 119.7 . . ?
C171 C181 H181 119.7 . . ?
C171 C181 C191 120.7(15) . . ?
C191 C181 H181 119.7 . . ?
C181 C191 H191 122.3 . . ?
C181 C191 C201 115.4(15) . . ?
C201 C191 H191 122.3 . . ?
N41 C201 C191 126.1(14) . . ?
N41 C201 H201 117.0 . . ?
C191 C201 H201 117.0 . . ?
C261 N51 Co1 112.2(9) . . ?
C301 N51 Co1 126.8(9) . . ?
C301 N51 C261 121.0(11) . . ?
C211 N61 Co1 124.7(9) . . ?
C251 N61 Co1 113.1(9) . . ?
C251 N61 C211 121.8(12) . . ?
N61 C211 H211 119.9 . . ?
N61 C211 C221 120.3(14) . . ?
C221 C211 H211 119.9 . . ?
C211 C221 H221 121.3 . . ?
C231 C221 C211 117.4(14) . . ?
C231 C221 H221 121.3 . . ?
C221 C231 H231 119.5 . . ?
C241 C231 C221 120.9(15) . . ?
C241 C231 H231 119.5 . . ?
C231 C241 H241 119.9 . . ?
C231 C241 C251 120.2(15) . . ?
C251 C241 H241 119.9 . . ?
N61 C251 C241 119.3(13) . . ?
N61 C251 C261 115.7(12) . . ?
C241 C251 C261 124.8(13) . . ?
N51 C261 C251 114.9(12) . . ?
C271 C261 N51 118.1(13) . . ?
C271 C261 C251 126.9(13) . . ?
C261 C271 H271 119.2 . . ?
C281 C271 C261 121.7(14) . . ?
C281 C271 H271 119.2 . . ?
C271 C281 H281 120.8 . . ?
C271 C281 C291 118.4(14) . . ?
C291 C281 H281 120.8 . . ?
C281 C291 H291 120.4 . . ?
C301 C291 C281 119.3(13) . . ?
C301 C291 H291 120.4 . . ?
N51 C301 C291 121.1(13) . . ?
N51 C301 H301 119.5 . . ?
C291 C301 H301 119.5 . . ?
N12 Co2 N32 178.8(5) . . ?
N12 Co2 N42 94.1(5) . . ?
N12 Co2 N52 87.2(4) . . ?
N12 Co2 N62 95.4(4) . . ?
N22 Co2 N12 83.8(4) . . ?
N22 Co2 N32 95.5(4) . . ?
N22 Co2 N42 88.7(4) . . ?
N22 Co2 N52 94.9(4) . . ?
N22 Co2 N62 177.6(5) . . ?
N32 Co2 N62 85.3(4) . . ?
N42 Co2 N32 84.9(5) . . ?
N42 Co2 N52 176.3(4) . . ?
N42 Co2 N62 93.6(4) . . ?
N52 Co2 N32 93.9(5) . . ?
N52 Co2 N62 82.8(4) . . ?
C62 N12 Co2 113.9(8) . . ?
C102 N12 Co2 127.4(9) . . ?
C102 N12 C62 118.7(11) . . ?
C12 N22 Co2 127.9(9) . . ?
C12 N22 C52 117.7(11) . . ?
C52 N22 Co2 114.4(8) . . ?
N22 C12 H12 118.5 . . ?
N22 C12 C22 122.9(14) . . ?
C22 C12 H12 118.5 . . ?
C12 C22 H22 120.5 . . ?
C12 C22 C32 119.0(14) . . ?
C32 C22 H22 120.5 . . ?
C22 C32 H32 120.5 . . ?
C22 C32 C42 119.0(14) . . ?
C42 C32 H32 120.5 . . ?
C32 C42 H42 120.7 . . ?
C52 C42 C32 118.7(14) . . ?
C52 C42 H42 120.7 . . ?
N22 C52 C42 122.2(12) . . ?
N22 C52 C62 115.0(11) . . ?
C42 C52 C62 122.7(12) . . ?
N12 C62 C52 112.9(10) . . ?
C72 C62 N12 120.9(11) . . ?
C72 C62 C52 126.1(11) . . ?
C62 C72 H72 120.5 . . ?
C62 C72 C82 119.0(12) . . ?
C82 C72 H72 120.5 . . ?
C72 C82 H82 121.0 . . ?
C92 C82 C72 118.1(12) . . ?
C92 C82 H82 121.0 . . ?
C82 C92 H92 119.0 . . ?
C82 C92 C102 121.9(13) . . ?
C102 C92 H92 119.0 . . ?
N12 C102 C92 121.3(13) . . ?
N12 C102 H102 119.3 . . ?
C92 C102 H102 119.3 . . ?
C162 N32 Co2 110.4(9) . . ?
C202 N32 Co2 128.8(11) . . ?
C202 N32 C162 120.7(12) . . ?
C112 N42 Co2 128.3(10) . . ?
C112 N42 C152 119.0(13) . . ?
C152 N42 Co2 112.7(10) . . ?
N42 C112 H112 118.0 . . ?
N42 C112 C122 124.0(14) . . ?
C122 C112 H112 118.0 . . ?
C112 C122 H122 121.3 . . ?
C112 C122 C132 117.4(16) . . ?
C132 C122 H122 121.3 . . ?
C122 C132 H132 120.0 . . ?
C142 C132 C122 120.0(16) . . ?
C142 C132 H132 120.0 . . ?
C132 C142 H142 120.2 . . ?
C132 C142 C152 119.7(15) . . ?
C152 C142 H142 120.2 . . ?
N42 C152 C142 119.9(15) . . ?
N42 C152 C162 114.8(13) . . ?
C142 C152 C162 125.3(14) . . ?
N32 C162 C152 117.2(12) . . ?
N32 C162 C172 117.8(15) . . ?
C172 C162 C152 125.0(15) . . ?
C162 C172 H172 119.1 . . ?
C182 C172 C162 121.7(17) . . ?
C182 C172 H172 119.1 . . ?
C172 C182 H182 120.2 . . ?
C172 C182 C192 119.5(15) . . ?
C192 C182 H182 120.2 . . ?
C182 C192 H192 120.9 . . ?
C202 C192 C182 118.2(16) . . ?
C202 C192 H192 120.9 . . ?
N32 C202 C192 122.0(16) . . ?
N32 C202 H202 119.0 . . ?
C192 C202 H202 119.0 . . ?
C262 N52 Co2 114.2(9) . . ?
C302 N52 Co2 124.4(9) . . ?
C302 N52 C262 120.4(12) . . ?
C212 N62 Co2 127.4(9) . . ?
C252 N62 Co2 112.7(9) . . ?
C252 N62 C212 119.9(12) . . ?
N62 C212 H212 119.2 . . ?
N62 C212 C222 121.7(14) . . ?
C222 C212 H212 119.2 . . ?
C212 C222 H222 119.5 . . ?
C232 C222 C212 120.9(15) . . ?
C232 C222 H222 119.5 . . ?
C222 C232 H232 120.5 . . ?
C222 C232 C242 119.0(15) . . ?
C242 C232 H232 120.5 . . ?
C232 C242 H242 120.3 . . ?
C232 C242 C252 119.4(14) . . ?
C252 C242 H242 120.3 . . ?
N62 C252 C242 118.9(13) . . ?
N62 C252 C262 115.9(12) . . ?
C242 C252 C262 125.1(13) . . ?
N52 C262 C252 113.6(12) . . ?
N52 C262 C272 122.9(14) . . ?
C272 C262 C252 123.3(13) . . ?
C262 C272 H272 122.2 . . ?
C262 C272 C282 115.7(15) . . ?
C282 C272 H272 122.2 . . ?
C272 C282 H282 118.7 . . ?
C292 C282 C272 122.6(16) . . ?
C292 C282 H282 118.7 . . ?
C282 C292 H292 121.4 . . ?
C282 C292 C302 117.2(15) . . ?
C302 C292 H292 121.4 . . ?
N52 C302 C292 120.4(13) . . ?
N52 C302 H302 119.8 . . ?
C292 C302 H302 119.8 . . ?
O11 Mo11 Mo21 35.0(2) 3_967 3_967 ?
O11 Mo11 O21 71.5(3) 3_967 . ?
O11 Mo11 O31 73.0(3) 3_967 . ?
O21 Mo11 Mo21 78.95(18) . 3_967 ?
O31 Mo11 Mo21 41.4(2) . 3_967 ?
O31 Mo11 O21 71.6(3) . . ?
O81 Mo11 Mo21 119.5(2) . 3_967 ?
O81 Mo11 O11 145.9(3) . 3_967 ?
O81 Mo11 O21 82.6(3) . . ?
O81 Mo11 O31 78.0(3) . . ?
O101 Mo11 Mo21 85.8(3) . 3_967 ?
O101 Mo11 O11 97.6(4) . 3_967 ?
O101 Mo11 O21 164.4(4) . . ?
O101 Mo11 O31 94.8(4) . . ?
O101 Mo11 O81 102.5(4) . . ?
O101 Mo11 O131 104.0(5) . . ?
O131 Mo11 Mo21 136.1(3) . 3_967 ?
O131 Mo11 O11 101.1(4) . 3_967 ?
O131 Mo11 O21 89.4(4) . . ?
O131 Mo11 O31 161.0(4) . . ?
O131 Mo11 O81 100.4(4) . . ?
Mo31 Mo21 Mo11 91.40(4) 3_967 3_967 ?
O11 Mo21 Mo11 35.7(2) . 3_967 ?
O11 Mo21 Mo31 124.6(2) . 3_967 ?
O11 Mo21 O31 78.4(3) . 3_967 ?
O11 Mo21 O31 77.5(3) . . ?
O21 Mo21 Mo11 125.5(2) . 3_967 ?
O21 Mo21 Mo31 36.3(2) . 3_967 ?
O21 Mo21 O11 150.1(3) . . ?
O21 Mo21 O31 78.0(3) . . ?
O21 Mo21 O31 79.2(3) . 3_967 ?
O31 Mo21 Mo11 46.3(2) 3_967 3_967 ?
O31 Mo21 Mo11 86.0(2) . 3_967 ?
O31 Mo21 Mo31 85.8(2) . 3_967 ?
O31 Mo21 Mo31 46.2(2) 3_967 3_967 ?
O31 Mo21 O31 75.8(3) 3_967 . ?
O41 Mo21 Mo11 131.6(3) . 3_967 ?
O41 Mo21 Mo31 133.3(3) . 3_967 ?
O41 Mo21 O11 95.9(3) . . ?
O41 Mo21 O21 97.0(4) . . ?
O41 Mo21 O31 156.6(3) . 3_967 ?
O41 Mo21 O31 80.9(3) . . ?
O61 Mo21 Mo11 89.9(3) . 3_967 ?
O61 Mo21 Mo31 90.5(3) . 3_967 ?
O61 Mo21 O11 101.3(4) . . ?
O61 Mo21 O21 101.4(4) . . ?
O61 Mo21 O31 98.7(4) . 3_967 ?
O61 Mo21 O31 174.5(4) . . ?
O61 Mo21 O41 104.7(4) . . ?
O11 Mo31 Mo21 78.79(18) . 3_967 ?
O21 Mo31 Mo21 34.8(2) 3_967 3_967 ?
O21 Mo31 O11 71.8(3) 3_967 . ?
O21 Mo31 O31 73.2(3) 3_967 . ?
O31 Mo31 Mo21 41.5(2) . 3_967 ?
O31 Mo31 O11 72.0(3) . . ?
O71 Mo31 Mo21 119.0(3) . 3_967 ?
O71 Mo31 O11 85.1(3) . . ?
O71 Mo31 O21 147.1(3) . 3_967 ?
O71 Mo31 O31 77.6(3) . . ?
O91 Mo31 Mo21 136.1(3) . 3_967 ?
O91 Mo31 O11 87.0(4) . . ?
O91 Mo31 O21 101.3(4) . 3_967 ?
O91 Mo31 O31 159.0(4) . . ?
O91 Mo31 O71 100.5(4) . . ?
O111 Mo31 Mo21 86.4(3) . 3_967 ?
O111 Mo31 O11 165.1(4) . . ?
O111 Mo31 O21 96.6(4) . 3_967 ?
O111 Mo31 O31 96.0(4) . . ?
O111 Mo31 O71 101.3(4) . . ?
O111 Mo31 O91 104.8(4) . . ?
O41 Mo41 O31 69.6(3) . . ?
O51 Mo41 O31 95.2(3) . . ?
O51 Mo41 O41 164.7(3) . . ?
O51 Mo41 O71 98.0(4) . . ?
O51 Mo41 O81 98.9(4) . . ?
O51 Mo41 O121 105.0(4) . . ?
O71 Mo41 O31 73.5(3) . . ?
O71 Mo41 O41 77.4(3) . . ?
O71 Mo41 O81 143.6(3) . . ?
O81 Mo41 O31 73.0(3) . . ?
O81 Mo41 O41 77.8(3) . . ?
O121 Mo41 O31 159.8(4) . . ?
O121 Mo41 O41 90.2(4) . . ?
O121 Mo41 O71 103.9(4) . . ?
O121 Mo41 O81 102.4(4) . . ?
Mo11 O11 Mo31 104.7(3) 3_967 . ?
Mo21 O11 Mo11 109.3(4) . 3_967 ?
Mo21 O11 Mo31 110.4(3) . . ?
Mo21 O21 Mo11 110.4(3) . . ?
Mo21 O21 Mo31 108.9(4) . 3_967 ?
Mo31 O21 Mo11 102.9(3) 3_967 . ?
Mo11 O31 Mo21 97.4(3) . . ?
Mo11 O31 Mo41 85.5(3) . . ?
Mo21 O31 Mo11 92.2(3) 3_967 . ?
Mo21 O31 Mo21 104.2(3) 3_967 . ?
Mo21 O31 Mo31 92.3(3) 3_967 . ?
Mo21 O31 Mo41 91.5(3) . . ?
Mo21 O31 Mo41 164.3(4) 3_967 . ?
Mo31 O31 Mo11 163.2(4) . . ?
Mo31 O31 Mo21 97.1(3) . . ?
Mo31 O31 Mo41 85.8(3) . . ?
Mo21 O41 Mo41 118.0(4) . . ?
Mo31 O71 Mo41 118.4(4) . . ?
Mo11 O81 Mo41 117.7(4) . . ?
O22 Mo12 O42 74.3(3) . . ?
O22 Mo12 O92 76.7(3) . . ?
O92 Mo12 O42 68.4(3) . . ?
O102 Mo12 O22 144.9(4) . . ?
O102 Mo12 O42 74.6(3) . . ?
O102 Mo12 O92 77.1(3) . . ?
O172 Mo12 O22 99.6(4) . . ?
O172 Mo12 O42 159.1(4) . . ?
O172 Mo12 O92 90.7(4) . . ?
O172 Mo12 O102 103.6(4) . . ?
O172 Mo12 O252 104.8(5) . . ?
O252 Mo12 O22 99.4(4) . . ?
O252 Mo12 O42 96.0(4) . . ?
O252 Mo12 O92 164.4(4) . . ?
O252 Mo12 O102 99.6(4) . . ?
O12 Mo22 Mo42 126.8(2) . . ?
O12 Mo22 O42 78.9(3) . . ?
O12 Mo22 O72 150.8(3) . . ?
O12 Mo22 O82 76.8(3) . . ?
O42 Mo22 Mo42 47.9(2) . . ?
O42 Mo22 O82 76.0(3) . . ?
O72 Mo22 Mo42 36.1(2) . . ?
O72 Mo22 O42 80.2(3) . . ?
O72 Mo22 O82 78.6(3) . . ?
O82 Mo22 Mo42 87.07(19) . . ?
O122 Mo22 Mo42 89.7(3) . . ?
O122 Mo22 O12 100.5(4) . . ?
O122 Mo22 O42 97.5(4) . . ?
O122 Mo22 O72 102.2(4) . . ?
O122 Mo22 O82 173.2(4) . . ?
O122 Mo22 O132 105.7(4) . . ?
O132 Mo22 Mo42 131.4(3) . . ?
O132 Mo22 O12 95.9(4) . . ?
O132 Mo22 O42 156.9(4) . . ?
O132 Mo22 O72 95.4(4) . . ?
O132 Mo22 O82 80.9(3) . . ?
O42 Mo32 Mo52 86.35(19) . . ?
O52 Mo32 Mo52 35.9(2) . . ?
O52 Mo32 O42 78.7(3) . . ?
O52 Mo32 O62 150.7(3) . . ?
O52 Mo32 O82 78.5(3) . . ?
O62 Mo32 Mo52 123.8(2) . . ?
O62 Mo32 O42 78.9(3) . . ?
O62 Mo32 O82 77.7(3) . . ?
O82 Mo32 Mo52 46.1(2) . . ?
O82 Mo32 O42 75.4(3) . . ?
O92 Mo32 Mo52 132.0(3) . . ?
O92 Mo32 O42 80.7(3) . . ?
O92 Mo32 O52 96.2(4) . . ?
O92 Mo32 O62 98.7(4) . . ?
O92 Mo32 O82 156.1(4) . . ?
O162 Mo32 Mo52 89.0(3) . . ?
O162 Mo32 O42 174.0(4) . . ?
O162 Mo32 O52 99.6(4) . . ?
O162 Mo32 O62 100.6(4) . . ?
O162 Mo32 O82 98.7(4) . . ?
O162 Mo32 O92 105.2(4) . . ?
O22 Mo42 Mo22 117.0(2) . . ?
O22 Mo42 O42 76.0(3) . . ?
O22 Mo42 O52 84.4(3) . . ?
O22 Mo42 O72 145.6(3) . . ?
O42 Mo42 Mo22 41.08(18) . . ?
O42 Mo42 O52 69.9(3) . . ?
O52 Mo42 Mo22 77.90(19) . . ?
O72 Mo42 Mo22 35.2(2) . . ?
O72 Mo42 O42 72.9(3) . . ?
O72 Mo42 O52 71.5(3) . . ?
O142 Mo42 Mo22 137.7(3) . . ?
O142 Mo42 O22 101.2(4) . . ?
O142 Mo42 O42 158.9(4) . . ?
O142 Mo42 O52 89.0(4) . . ?
O142 Mo42 O72 102.5(4) . . ?
O192 Mo42 Mo22 85.2(3) . . ?
O192 Mo42 O22 102.4(4) . . ?
O192 Mo42 O42 96.5(3) . . ?
O192 Mo42 O52 163.1(4) . . ?
O192 Mo42 O72 95.3(4) . . ?
O192 Mo42 O142 104.5(4) . . ?
O32 Mo52 Mo32 120.2(3) . . ?
O32 Mo52 O52 147.2(3) . . ?
O32 Mo52 O72 83.7(3) . . ?
O32 Mo52 O82 78.1(3) . . ?
O52 Mo52 Mo32 34.6(2) . . ?
O52 Mo52 O72 72.1(3) . . ?
O52 Mo52 O82 73.5(3) . . ?
O72 Mo52 Mo32 79.2(2) . . ?
O82 Mo52 Mo32 42.0(2) . . ?
O82 Mo52 O72 71.9(3) . . ?
O152 Mo52 Mo32 136.2(3) . . ?
O152 Mo52 O32 99.3(4) . . ?
O152 Mo52 O52 101.5(4) . . ?
O152 Mo52 O72 87.5(4) . . ?
O152 Mo52 O82 159.4(4) . . ?
O152 Mo52 O202 105.1(4) . . ?
O202 Mo52 Mo32 85.6(3) . . ?
O202 Mo52 O32 102.3(4) . . ?
O202 Mo52 O52 96.5(4) . . ?
O202 Mo52 O72 164.7(4) . . ?
O202 Mo52 O82 95.4(4) . . ?
O12 Mo62 O42 72.1(3) . . ?
O12 Mo62 O62 70.8(3) . . ?
O62 Mo62 O42 71.2(3) . . ?
O102 Mo62 O12 145.2(3) . . ?
O102 Mo62 O42 76.4(3) . . ?
O102 Mo62 O62 85.4(3) . . ?
O232 Mo62 O12 102.3(4) . . ?
O232 Mo62 O42 157.7(4) . . ?
O232 Mo62 O62 86.5(4) . . ?
O232 Mo62 O102 101.2(4) . . ?
O232 Mo62 O242 104.2(5) . . ?
O242 Mo62 O12 96.6(4) . . ?
O242 Mo62 O42 98.0(4) . . ?
O242 Mo62 O62 165.2(4) . . ?
O242 Mo62 O102 102.2(4) . . ?
O12 Mo72 O82 71.8(3) . . ?
O62 Mo72 O12 72.6(3) . . ?
O62 Mo72 O82 72.9(3) . . ?
O112 Mo72 O12 83.9(3) . . ?
O112 Mo72 O62 147.4(4) . . ?
O112 Mo72 O82 78.6(3) . . ?
O182 Mo72 O12 88.1(4) . . ?
O182 Mo72 O62 102.5(4) . . ?
O182 Mo72 O82 159.8(4) . . ?
O182 Mo72 O112 98.9(5) . . ?
O222 Mo72 O12 165.0(4) . . ?
O222 Mo72 O62 97.7(4) . . ?
O222 Mo72 O82 94.6(4) . . ?
O222 Mo72 O112 99.9(5) . . ?
O222 Mo72 O182 105.5(5) . . ?
O32 Mo82 O82 73.7(3) . . ?
O32 Mo82 O112 144.8(4) . . ?
O32 Mo82 O132 79.2(3) . . ?
O112 Mo82 O82 73.6(3) . . ?
O112 Mo82 O132 77.1(3) . . ?
O132 Mo82 O82 69.0(3) . . ?
O212 Mo82 O32 103.3(4) . . ?
O212 Mo82 O82 160.2(4) . . ?
O212 Mo82 O112 102.9(4) . . ?
O212 Mo82 O132 91.3(4) . . ?
O262 Mo82 O32 99.3(4) . . ?
O262 Mo82 O82 94.4(4) . . ?
O262 Mo82 O112 96.0(5) . . ?
O262 Mo82 O132 163.1(4) . . ?
O262 Mo82 O212 105.3(5) . . ?
Mo22 O12 Mo62 109.6(4) . . ?
Mo22 O12 Mo72 111.6(3) . . ?
Mo62 O12 Mo72 104.8(4) . . ?
Mo42 O22 Mo12 117.8(4) . . ?
Mo82 O32 Mo52 118.0(4) . . ?
Mo22 O42 Mo12 160.6(4) . . ?
Mo22 O42 Mo32 105.1(3) . . ?
Mo22 O42 Mo42 91.0(3) . . ?
Mo22 O42 Mo62 92.1(3) . . ?
Mo32 O42 Mo12 94.3(3) . . ?
Mo32 O42 Mo42 97.9(3) . . ?
Mo32 O42 Mo62 97.0(3) . . ?
Mo42 O42 Mo12 86.0(2) . . ?
Mo62 O42 Mo12 85.6(3) . . ?
Mo62 O42 Mo42 163.4(4) . . ?
Mo32 O52 Mo42 110.7(3) . . ?
Mo32 O52 Mo52 109.5(4) . . ?
Mo52 O52 Mo42 103.2(3) . . ?
Mo32 O62 Mo62 109.7(4) . . ?
Mo32 O62 Mo72 110.9(4) . . ?
Mo72 O62 Mo62 101.7(3) . . ?
Mo22 O72 Mo42 108.7(4) . . ?
Mo22 O72 Mo52 109.2(4) . . ?
Mo42 O72 Mo52 104.1(3) . . ?
Mo22 O82 Mo82 91.0(3) . . ?
Mo32 O82 Mo22 103.5(3) . . ?
Mo32 O82 Mo52 91.8(3) . . ?
Mo32 O82 Mo72 93.3(3) . . ?
Mo32 O82 Mo82 165.5(4) . . ?
Mo52 O82 Mo22 98.1(3) . . ?
Mo52 O82 Mo72 162.6(4) . . ?
Mo52 O82 Mo82 85.7(3) . . ?
Mo72 O82 Mo22 96.9(3) . . ?
Mo72 O82 Mo82 85.2(3) . . ?
Mo32 O92 Mo12 116.5(4) . . ?
Mo62 O102 Mo12 117.2(4) . . ?
Mo72 O112 Mo82 117.4(4) . . ?
Mo22 O132 Mo82 119.2(4) . . ?

loop_
_geom_bond_atom_site_label_1
_geom_bond_atom_site_label_2
_geom_bond_distance
_geom_bond_site_symmetry_2
_geom_bond_publ_flag
Co1 N11 1.941(11) . ?
Co1 N21 1.899(10) . ?
Co1 N31 1.930(10) . ?
Co1 N41 1.939(10) . ?
Co1 N51 1.938(10) . ?
Co1 N61 1.946(10) . ?
N11 C11 1.315(16) . ?
N11 C51 1.357(16) . ?
N21 C61 1.365(15) . ?
N21 C101 1.369(15) . ?
C11 H11 0.9300 . ?
C11 C21 1.380(19) . ?
C21 H21 0.9300 . ?
C21 C31 1.33(2) . ?
C31 H31 0.9300 . ?
C31 C41 1.387(19) . ?
C41 H41 0.9300 . ?
C41 C51 1.374(17) . ?
C51 C61 1.476(17) . ?
C61 C71 1.352(17) . ?
C71 H71 0.9300 . ?
C71 C81 1.384(18) . ?
C81 H81 0.9300 . ?
C81 C91 1.357(17) . ?
C91 H91 0.9300 . ?
C91 C101 1.392(16) . ?
C101 H101 0.9300 . ?
N31 C111 1.351(15) . ?
N31 C151 1.307(15) . ?
N41 C161 1.400(15) . ?
N41 C201 1.298(15) . ?
C111 H111 0.9300 . ?
C111 C121 1.374(18) . ?
C121 H121 0.9300 . ?
C121 C131 1.407(18) . ?
C131 H131 0.9300 . ?
C131 C141 1.375(17) . ?
C141 H141 0.9300 . ?
C141 C151 1.396(17) . ?
C151 C161 1.487(17) . ?
C161 C171 1.350(17) . ?
C171 H171 0.9300 . ?
C171 C181 1.371(19) . ?
C181 H181 0.9300 . ?
C181 C191 1.37(2) . ?
C191 H191 0.9300 . ?
C191 C201 1.390(18) . ?
C201 H201 0.9300 . ?
N51 C261 1.384(15) . ?
N51 C301 1.332(15) . ?
N61 C211 1.337(16) . ?
N61 C251 1.335(15) . ?
C211 H211 0.9300 . ?
C211 C221 1.410(18) . ?
C221 H221 0.9300 . ?
C221 C231 1.39(2) . ?
C231 H231 0.9300 . ?
C231 C241 1.338(19) . ?
C241 H241 0.9300 . ?
C241 C251 1.396(18) . ?
C251 C261 1.414(18) . ?
C261 C271 1.382(18) . ?
C271 H271 0.9300 . ?
C271 C281 1.343(19) . ?
C281 H281 0.9300 . ?
C281 C291 1.420(18) . ?
C291 H291 0.9300 . ?
C291 C301 1.357(17) . ?
C301 H301 0.9300 . ?
Co2 N12 1.919(10) . ?
Co2 N22 1.916(10) . ?
Co2 N32 1.956(10) . ?
Co2 N42 1.946(11) . ?
Co2 N52 1.946(11) . ?
Co2 N62 1.969(11) . ?
N12 C62 1.403(14) . ?
N12 C102 1.333(15) . ?
N22 C12 1.328(15) . ?
N22 C52 1.364(15) . ?
C12 H12 0.9300 . ?
C12 C22 1.366(18) . ?
C22 H22 0.9300 . ?
C22 C32 1.378(19) . ?
C32 H32 0.9300 . ?
C32 C42 1.379(18) . ?
C42 H42 0.9300 . ?
C42 C52 1.371(17) . ?
C52 C62 1.437(16) . ?
C62 C72 1.365(16) . ?
C72 H72 0.9300 . ?
C72 C82 1.417(17) . ?
C82 H82 0.9300 . ?
C82 C92 1.355(17) . ?
C92 H92 0.9300 . ?
C92 C102 1.366(16) . ?
C102 H102 0.9300 . ?
N32 C162 1.386(17) . ?
N32 C202 1.293(17) . ?
N42 C112 1.311(17) . ?
N42 C152 1.369(16) . ?
C112 H112 0.9300 . ?
C112 C122 1.357(18) . ?
C122 H122 0.9300 . ?
C122 C132 1.39(2) . ?
C132 H132 0.9300 . ?
C132 C142 1.36(2) . ?
C142 H142 0.9300 . ?
C142 C152 1.377(19) . ?
C152 C162 1.43(2) . ?
C162 C172 1.403(18) . ?
C172 H172 0.9300 . ?
C172 C182 1.31(2) . ?
C182 H182 0.9300 . ?
C182 C192 1.40(2) . ?
C192 H192 0.9300 . ?
C192 C202 1.392(18) . ?
C202 H202 0.9300 . ?
N52 C262 1.346(16) . ?
N52 C302 1.341(15) . ?
N62 C212 1.355(15) . ?
N62 C252 1.328(16) . ?
C212 H212 0.9300 . ?
C212 C222 1.360(17) . ?
C222 H222 0.9300 . ?
C222 C232 1.335(19) . ?
C232 H232 0.9300 . ?
C232 C242 1.376(19) . ?
C242 H242 0.9300 . ?
C242 C252 1.439(17) . ?
C252 C262 1.462(18) . ?
C262 C272 1.371(18) . ?
C272 H272 0.9300 . ?
C272 C282 1.41(2) . ?
C282 H282 0.9300 . ?
C282 C292 1.36(2) . ?
C292 H292 0.9300 . ?
C292 C302 1.424(19) . ?
C302 H302 0.9300 . ?
Mo11 Mo21 3.2078(17) 3_967 ?
Mo11 O11 1.984(8) 3_967 ?
Mo11 O21 2.372(8) . ?
Mo11 O31 2.323(8) . ?
Mo11 O81 1.873(8) . ?
Mo11 O101 1.694(8) . ?
Mo11 O131 1.710(8) . ?
Mo21 Mo11 3.2079(17) 3_967 ?
Mo21 Mo31 3.2050(18) 3_967 ?
Mo21 O11 1.950(8) . ?
Mo21 O21 1.931(7) . ?
Mo21 O31 2.392(8) . ?
Mo21 O31 2.124(8) 3_967 ?
Mo21 O41 1.755(8) . ?
Mo21 O61 1.703(8) . ?
Mo31 Mo21 3.2049(18) 3_967 ?
Mo31 O11 2.342(8) . ?
Mo31 O21 2.007(8) 3_967 ?
Mo31 O31 2.316(8) . ?
Mo31 O71 1.902(8) . ?
Mo31 O91 1.690(8) . ?
Mo31 O111 1.677(9) . ?
Mo41 O31 2.480(8) . ?
Mo41 O41 2.304(8) . ?
Mo41 O51 1.681(8) . ?
Mo41 O71 1.902(9) . ?
Mo41 O81 1.938(8) . ?
Mo41 O121 1.705(9) . ?
O11 Mo11 1.984(8) 3_967 ?
O21 Mo31 2.007(8) 3_967 ?
O31 Mo21 2.124(8) 3_967 ?
Mo12 O22 1.938(8) . ?
Mo12 O42 2.410(8) . ?
Mo12 O92 2.350(9) . ?
Mo12 O102 1.920(8) . ?
Mo12 O172 1.682(9) . ?
Mo12 O252 1.701(9) . ?
Mo22 Mo42 3.2098(18) . ?
Mo22 O12 1.950(8) . ?
Mo22 O42 2.109(8) . ?
Mo22 O72 1.954(8) . ?
Mo22 O82 2.349(8) . ?
Mo22 O122 1.694(9) . ?
Mo22 O132 1.749(9) . ?
Mo32 Mo52 3.2102(18) . ?
Mo32 O42 2.342(7) . ?
Mo32 O52 1.936(8) . ?
Mo32 O62 1.951(8) . ?
Mo32 O82 2.151(8) . ?
Mo32 O92 1.730(8) . ?
Mo32 O162 1.689(8) . ?
Mo42 O22 1.879(8) . ?
Mo42 O42 2.383(7) . ?
Mo42 O52 2.384(8) . ?
Mo42 O72 1.995(8) . ?
Mo42 O142 1.709(8) . ?
Mo42 O192 1.684(8) . ?
Mo52 O32 1.917(9) . ?
Mo52 O52 1.995(9) . ?
Mo52 O72 2.358(8) . ?
Mo52 O82 2.315(8) . ?
Mo52 O152 1.677(9) . ?
Mo52 O202 1.706(9) . ?
Mo62 O12 1.996(8) . ?
Mo62 O42 2.363(7) . ?
Mo62 O62 2.352(9) . ?
Mo62 O102 1.881(9) . ?
Mo62 O232 1.665(9) . ?
Mo62 O242 1.707(9) . ?
Mo72 O12 2.267(9) . ?
Mo72 O62 2.000(8) . ?
Mo72 O82 2.318(8) . ?
Mo72 O112 1.896(9) . ?
Mo72 O182 1.704(9) . ?
Mo72 O222 1.672(10) . ?
Mo82 O32 1.905(9) . ?
Mo82 O82 2.500(8) . ?
Mo82 O112 1.922(9) . ?
Mo82 O132 2.251(9) . ?
Mo82 O212 1.709(10) . ?
Mo82 O262 1.691(10) . ?

loop_
_geom_torsion_atom_site_label_1
_geom_torsion_atom_site_label_2
_geom_torsion_atom_site_label_3
_geom_torsion_atom_site_label_4
_geom_torsion
_geom_torsion_site_symmetry_1
_geom_torsion_site_symmetry_2
_geom_torsion_site_symmetry_3
_geom_torsion_site_symmetry_4
_geom_torsion_publ_flag
Co1 N11 C11 C21 171.4(11) . . . . ?
Co1 N11 C51 C41 -174.8(10) . . . . ?
Co1 N11 C51 C61 5.5(14) . . . . ?
Co1 N21 C61 C51 -1.4(14) . . . . ?
Co1 N21 C61 C71 -179.4(11) . . . . ?
Co1 N21 C101 C91 -177.7(10) . . . . ?
Co1 N31 C111 C121 179.0(11) . . . . ?
Co1 N31 C151 C141 -176.1(9) . . . . ?
Co1 N31 C151 C161 -0.3(14) . . . . ?
Co1 N41 C161 C151 0.3(13) . . . . ?
Co1 N41 C161 C171 -178.3(10) . . . . ?
Co1 N41 C201 C191 179.7(11) . . . . ?
Co1 N51 C261 C251 -1.3(16) . . . . ?
Co1 N51 C261 C271 177.1(12) . . . . ?
Co1 N51 C301 C291 178.5(11) . . . . ?
Co1 N61 C211 C221 173.3(11) . . . . ?
Co1 N61 C251 C241 -175.0(11) . . . . ?
Co1 N61 C251 C261 10.4(15) . . . . ?
N11 Co1 N21 C61 3.4(9) . . . . ?
N11 Co1 N21 C101 -178.8(11) . . . . ?
N11 C11 C21 C31 5(3) . . . . ?
N11 C51 C61 N21 -2.7(16) . . . . ?
N11 C51 C61 C71 175.3(13) . . . . ?
N21 C61 C71 C81 -5(2) . . . . ?
C11 N11 C51 C41 2(2) . . . . ?
C11 N11 C51 C61 -177.7(12) . . . . ?
C11 C21 C31 C41 -2(3) . . . . ?
C21 C31 C41 C51 -1(2) . . . . ?
C31 C41 C51 N11 1(2) . . . . ?
C31 C41 C51 C61 -179.4(14) . . . . ?
C41 C51 C61 N21 177.5(12) . . . . ?
C41 C51 C61 C71 -4(2) . . . . ?
C51 N11 C11 C21 -5(2) . . . . ?
C51 C61 C71 C81 177.6(13) . . . . ?
C61 N21 C101 C91 0.0(19) . . . . ?
C61 C71 C81 C91 4(2) . . . . ?
C71 C81 C91 C101 -2(2) . . . . ?
C81 C91 C101 N21 0(2) . . . . ?
C101 N21 C61 C51 -179.3(11) . . . . ?
C101 N21 C61 C71 3(2) . . . . ?
N31 Co1 N21 C61 100.0(10) . . . . ?
N31 Co1 N21 C101 -82.3(11) . . . . ?
N31 C111 C121 C131 2(2) . . . . ?
N31 C151 C161 N41 0.0(16) . . . . ?
N31 C151 C161 C171 178.5(13) . . . . ?
N41 Co1 N21 C61 -177.0(9) . . . . ?
N41 Co1 N21 C101 0.7(11) . . . . ?
N41 C161 C171 C181 -1(2) . . . . ?
C111 N31 C151 C141 6.8(19) . . . . ?
C111 N31 C151 C161 -177.5(11) . . . . ?
C111 C121 C131 C141 -2(2) . . . . ?
C121 C131 C141 C151 4.1(19) . . . . ?
C131 C141 C151 N31 -6.8(19) . . . . ?
C131 C141 C151 C161 177.7(12) . . . . ?
C141 C151 C161 N41 175.9(11) . . . . ?
C141 C151 C161 C171 -6(2) . . . . ?
C151 N31 C111 C121 -4(2) . . . . ?
C151 C161 C171 C181 -179.8(13) . . . . ?
C161 N41 C201 C191 3(2) . . . . ?
C161 C171 C181 C191 2(2) . . . . ?
C171 C181 C191 C201 0(2) . . . . ?
C181 C191 C201 N41 -2(2) . . . . ?
C201 N41 C161 C151 177.6(11) . . . . ?
C201 N41 C161 C171 -1.1(18) . . . . ?
N51 C261 C271 C281 3(2) . . . . ?
N61 Co1 N21 C61 -81.3(10) . . . . ?
N61 Co1 N21 C101 96.4(11) . . . . ?
N61 C211 C221 C231 -1(2) . . . . ?
N61 C251 C261 N51 -6.1(19) . . . . ?
N61 C251 C261 C271 175.6(15) . . . . ?
C211 N61 C251 C241 -1(2) . . . . ?
C211 N61 C251 C261 -176.0(13) . . . . ?
C211 C221 C231 C241 2(3) . . . . ?
C221 C231 C241 C251 -3(3) . . . . ?
C231 C241 C251 N61 3(2) . . . . ?
C231 C241 C251 C261 176.9(15) . . . . ?
C241 C251 C261 N51 179.7(13) . . . . ?
C241 C251 C261 C271 1(3) . . . . ?
C251 N61 C211 C221 1(2) . . . . ?
C251 C261 C271 C281 -178.5(16) . . . . ?
C261 N51 C301 C291 1(2) . . . . ?
C261 C271 C281 C291 3(3) . . . . ?
C271 C281 C291 C301 -7(3) . . . . ?
C281 C291 C301 N51 5(2) . . . . ?
C301 N51 C261 C251 176.3(12) . . . . ?
C301 N51 C261 C271 -5(2) . . . . ?
Co2 N12 C62 C52 -0.7(13) . . . . ?
Co2 N12 C62 C72 -177.3(9) . . . . ?
Co2 N12 C102 C92 179.5(9) . . . . ?
Co2 N22 C12 C22 -179.2(12) . . . . ?
Co2 N22 C52 C42 -177.7(11) . . . . ?
Co2 N22 C52 C62 1.9(14) . . . . ?
Co2 N32 C162 C152 3.5(15) . . . . ?
Co2 N32 C162 C172 -173.9(10) . . . . ?
Co2 N32 C202 C192 174.0(10) . . . . ?
Co2 N42 C112 C122 -178.1(10) . . . . ?
Co2 N42 C152 C142 179.9(10) . . . . ?
Co2 N42 C152 C162 0.1(15) . . . . ?
Co2 N52 C262 C252 3.6(14) . . . . ?
Co2 N52 C262 C272 -180.0(11) . . . . ?
Co2 N52 C302 C292 172.9(9) . . . . ?
Co2 N62 C212 C222 172.4(9) . . . . ?
Co2 N62 C252 C242 -171.5(9) . . . . ?
Co2 N62 C252 C262 9.6(14) . . . . ?
N12 C62 C72 C82 -2.6(18) . . . . ?
N22 C12 C22 C32 -7(2) . . . . ?
N22 C52 C62 N12 -0.8(16) . . . . ?
N22 C52 C62 C72 175.6(12) . . . . ?
C12 N22 C52 C42 0(2) . . . . ?
C12 N22 C52 C62 180.0(12) . . . . ?
C12 C22 C32 C42 7(2) . . . . ?
C22 C32 C42 C52 -4(2) . . . . ?
C32 C42 C52 N22 0(2) . . . . ?
C32 C42 C52 C62 -179.4(13) . . . . ?
C42 C52 C62 N12 178.9(12) . . . . ?
C42 C52 C62 C72 -5(2) . . . . ?
C52 N22 C12 C22 3(2) . . . . ?
C52 C62 C72 C82 -178.7(12) . . . . ?
C62 N12 C102 C92 -0.3(19) . . . . ?
C62 C72 C82 C92 0.4(19) . . . . ?
C72 C82 C92 C102 2(2) . . . . ?
C82 C92 C102 N12 -2(2) . . . . ?
C102 N12 C62 C52 179.1(11) . . . . ?
C102 N12 C62 C72 2.5(18) . . . . ?
N32 C162 C172 C182 -2(2) . . . . ?
N42 C112 C122 C132 -2(2) . . . . ?
N42 C152 C162 N32 -2.5(18) . . . . ?
N42 C152 C162 C172 174.7(13) . . . . ?
C112 N42 C152 C142 -1(2) . . . . ?
C112 N42 C152 C162 178.9(13) . . . . ?
C112 C122 C132 C142 0(2) . . . . ?
C122 C132 C142 C152 2(2) . . . . ?
C132 C142 C152 N42 -1(2) . . . . ?
C132 C142 C152 C162 178.4(14) . . . . ?
C142 C152 C162 N32 177.8(13) . . . . ?
C142 C152 C162 C172 -5(2) . . . . ?
C152 N42 C112 C122 3(2) . . . . ?
C152 C162 C172 C182 -178.7(14) . . . . ?
C162 N32 C202 C192 -1(2) . . . . ?
C162 C172 C182 C192 0(2) . . . . ?
C172 C182 C192 C202 1(2) . . . . ?
C182 C192 C202 N32 0(2) . . . . ?
C202 N32 C162 C152 179.5(12) . . . . ?
C202 N32 C162 C172 2.0(19) . . . . ?
N52 C262 C272 C282 10(2) . . . . ?
N62 C212 C222 C232 2(2) . . . . ?
N62 C252 C262 N52 -8.9(17) . . . . ?
N62 C252 C262 C272 174.7(13) . . . . ?
C212 N62 C252 C242 5.6(18) . . . . ?
C212 N62 C252 C262 -173.3(11) . . . . ?
C212 C222 C232 C242 -1(2) . . . . ?
C222 C232 C242 C252 2(2) . . . . ?
C232 C242 C252 N62 -4.7(19) . . . . ?
C232 C242 C252 C262 174.1(13) . . . . ?
C242 C252 C262 N52 172.3(12) . . . . ?
C242 C252 C262 C272 -4(2) . . . . ?
C252 N62 C212 C222 -4.3(18) . . . . ?
C252 C262 C272 C282 -174.4(13) . . . . ?
C262 N52 C302 C292 5.5(18) . . . . ?
C262 C272 C282 C292 -2(2) . . . . ?
C272 C282 C292 C302 -3(2) . . . . ?
C282 C292 C302 N52 1(2) . . . . ?
C302 N52 C262 C252 172.2(11) . . . . ?
C302 N52 C262 C272 -11(2) . . . . ?
Mo11 Mo21 O41 Mo41 77.6(5) 3_967 . . . ?
Mo21 Mo11 O81 Mo41 22.3(6) 3_967 . . . ?
Mo31 Mo21 O41 Mo41 -74.1(5) 3_967 . . . ?
O11 Mo11 O81 Mo41 54.7(8) 3_967 . . . ?
O11 Mo21 O41 Mo41 77.6(4) . . . . ?
O21 Mo11 O81 Mo41 95.1(5) . . . . ?
O21 Mo21 O41 Mo41 -75.3(4) . . . . ?
O31 Mo11 O81 Mo41 22.4(4) . . . . ?
O31 Mo21 O41 Mo41 3.4(11) 3_967 . . . ?
O31 Mo21 O41 Mo41 1.3(4) . . . . ?
O61 Mo21 O41 Mo41 -179.1(4) . . . . ?
O101 Mo11 O81 Mo41 -69.9(5) . . . . ?
O131 Mo11 O81 Mo41 -176.9(5) . . . . ?
Mo22 Mo42 O22 Mo12 -19.4(5) . . . . ?
Mo42 Mo22 O132 Mo82 77.9(5) . . . . ?
Mo52 Mo32 O92 Mo12 77.7(5) . . . . ?
O12 Mo22 O132 Mo82 -75.5(5) . . . . ?
O12 Mo62 O102 Mo12 48.3(9) . . . . ?
O12 Mo72 O112 Mo82 94.1(5) . . . . ?
O42 Mo22 O132 Mo82 0.0(12) . . . . ?
O42 Mo32 O92 Mo12 1.3(4) . . . . ?
O42 Mo42 O22 Mo12 -22.1(4) . . . . ?
O42 Mo62 O102 Mo12 22.6(4) . . . . ?
O52 Mo32 O92 Mo12 78.7(4) . . . . ?
O52 Mo42 O22 Mo12 -92.8(5) . . . . ?
O62 Mo32 O92 Mo12 -75.9(5) . . . . ?
O62 Mo62 O102 Mo12 94.3(5) . . . . ?
O62 Mo72 O112 Mo82 50.6(9) . . . . ?
O72 Mo22 O132 Mo82 77.6(5) . . . . ?
O72 Mo42 O22 Mo12 -47.8(8) . . . . ?
O82 Mo22 O132 Mo82 0.1(4) . . . . ?
O82 Mo32 O92 Mo12 3.4(11) . . . . ?
O82 Mo72 O112 Mo82 21.5(4) . . . . ?
O122 Mo22 O132 Mo82 -178.1(4) . . . . ?
O142 Mo42 O22 Mo12 179.3(5) . . . . ?
O162 Mo32 O92 Mo12 -179.5(4) . . . . ?
O182 Mo72 O112 Mo82 -178.8(6) . . . . ?
O192 Mo42 O22 Mo12 71.6(5) . . . . ?
O222 Mo72 O112 Mo82 -71.2(6) . . . . ?
O232 Mo62 O102 Mo12 179.8(5) . . . . ?
O242 Mo62 O102 Mo12 -72.8(5) . . . . ?

loop_
_smtbx_masks_void_nr
_smtbx_masks_void_average_x
_smtbx_masks_void_average_y
_smtbx_masks_void_average_z
_smtbx_masks_void_volume
_smtbx_masks_void_count_electrons
_smtbx_masks_void_content
1 0.579 0.000 0.000 885.3 228.9 '22.8 water'
2 0.000 0.000 0.500 58.1 11.0 '1.2 water'
3 -0.147 0.500 0.500 885.3 228.9 '22.8 water'
4 0.500 0.500 0.000 58.1 11.0 '1.2 water'
